data_7244103
loop_
_publ_author_name
'Delledonne, Andrea'
'Orlandini, Martina'
'Mazzeo, Paolo P.'
'Sissa, Cristina'
'Bacchi, Alessia'
'Terenziani, Francesca'
'Pelagatti, Paolo'

_publ_section_title
;
 Bis-isonicotinoyl linkers containing polyaromatic scaffolds: synthesis,
 structure and spectroscopic properties.
;
_journal_issue 2
_journal_name_full 'Physical chemistry chemical physics : PCCP'
_journal_page_first 1191
_journal_page_last 1201
_journal_paper_doi 10.1039/d1cp04438a
_journal_volume 24
_journal_year 2022
_chemical_formula_moiety 'C27 H22 N4 O2'
_chemical_formula_sum 'C27 H22 N4 O2'
_chemical_formula_weight 434.48
_space_group_crystal_system triclinic
_space_group_IT_number 2
_space_group_name_Hall '-P 1'
_space_group_name_H-M_alt 'P -1'
_atom_sites_solution_hydrogens geom
_audit_creation_date 2021-07-19
_audit_creation_method
;
Olex2 1.2
(compiled 2018.05.29 svn.r3508 for OlexSys, GUI svn.r5506)
;
_audit_update_record
;
2021-07-22 deposited with the CCDC.	2021-12-02 downloaded from the CCDC.
;
_cell_angle_alpha 89.281(5)
_cell_angle_beta 79.975(6)
_cell_angle_gamma 67.010(5)
_cell_formula_units_Z 4
_cell_length_a 9.1477(9)
_cell_length_b 10.3739(8)
_cell_length_c 25.486(3)
_cell_measurement_reflns_used 7702
_cell_measurement_temperature 200(2)
_cell_measurement_theta_max 74.955
_cell_measurement_theta_min 1.763
_cell_volume 2188.4(4)
_computing_molecular_graphics 'Olex2 (Dolomanov et al., 2009)'
_computing_publication_material 'Olex2 (Dolomanov et al., 2009)'
_computing_structure_refinement 'ShelXL (Sheldrick, 2015)'
_diffrn_ambient_temperature 200.0
_diffrn_measured_fraction_theta_full 0.881
_diffrn_measured_fraction_theta_max 0.855
_diffrn_measurement_device_type 'Bruker D8 Venture, Photon II'
_diffrn_radiation_type CuK\a
_diffrn_radiation_wavelength 1.54178
_diffrn_reflns_av_R_equivalents 0.1801
_diffrn_reflns_av_unetI/netI 0.1808
_diffrn_reflns_Laue_measured_fraction_full 0.881
_diffrn_reflns_Laue_measured_fraction_max 0.855
_diffrn_reflns_limit_h_max 11
_diffrn_reflns_limit_h_min -10
_diffrn_reflns_limit_k_max 12
_diffrn_reflns_limit_k_min -9
_diffrn_reflns_limit_l_max 30
_diffrn_reflns_limit_l_min -31
_diffrn_reflns_number 24434
_diffrn_reflns_point_group_measured_fraction_full 0.881
_diffrn_reflns_point_group_measured_fraction_max 0.855
_diffrn_reflns_theta_full 67.679
_diffrn_reflns_theta_max 74.955
_diffrn_reflns_theta_min 1.763
_exptl_absorpt_coefficient_mu 0.684
_exptl_crystal_density_diffrn 1.319
_exptl_crystal_description prism
_exptl_crystal_F_000 912
_exptl_crystal_size_max 0.07
_exptl_crystal_size_mid 0.06
_exptl_crystal_size_min 0.06
_refine_diff_density_max 0.277
_refine_diff_density_min -0.334
_refine_diff_density_rms 0.064
_refine_ls_extinction_method none
_refine_ls_goodness_of_fit_ref 0.938
_refine_ls_hydrogen_treatment constr
_refine_ls_matrix_type full
_refine_ls_number_parameters 635
_refine_ls_number_reflns 7702
_refine_ls_number_restraints 0
_refine_ls_restrained_S_all 0.938
_refine_ls_R_factor_all 0.2545
_refine_ls_R_factor_gt 0.0931
_refine_ls_shift/su_max 0.000
_refine_ls_shift/su_mean 0.000
_refine_ls_structure_factor_coef Fsqd
_refine_ls_weighting_details 'w=1/[\s^2^(Fo^2^)+(0.1330P)^2^] where P=(Fo^2^+2Fc^2^)/3'
_refine_ls_weighting_scheme calc
_refine_ls_wR_factor_gt 0.2102
_refine_ls_wR_factor_ref 0.2999
_reflns_Friedel_coverage 0.000
_reflns_number_gt 2477
_reflns_number_total 7702
_reflns_threshold_expression 'I > 2\s(I)'
_cod_data_source_file d1cp04438a2.cif
_cod_data_source_block 2
_cod_depositor_comments 'Adding full bibliography for 7244101--7244105.cif.'
_cod_database_code 7244103
_shelx_shelxl_version_number 2014/7
_shelx_space_group_comment
;
The symmetry employed for this shelxl refinement is uniquely defined
by the following loop, which should always be used as a source of
symmetry information in preference to the above space-group names.
They are only intended as comments.
;
_olex2_refinement_description
;
1. Fixed Uiso
 At 1.2 times of:
  All C(H) groups, All N(H) groups
 At 1.5 times of:
  All C(H,H,H) groups
2. Others
 Fixed Sof: C01R(0.5) H01R(0.5) C01U(0.5) H01U(0.5) C01V(0.5) H01V(0.5)
 C01W(0.5) H01W(0.5) C1(0.5) H1(0.5) C2(0.5) H2(0.5) C3(0.5) H3(0.5) C5(0.5)
 H5(0.5)
3.a Aromatic/amide H refined with riding coordinates:
 N001(H001), N002(H002), N004(H004), C00A(H00A), N00H(H00H), C00O(H00O),
 C00Q(H00Q), C00S(H00S), C00T(H00T), C00U(H00U), C00X(H00X), C00Z(H00Z),
 C010(H010), C014(H014), C015(H015), C016(H016), C017(H017), C018(H018),
 C01A(H01J), C01B(H01D), C01C(H01E), C01F(H01K), C01H(H01L), C01I(H01I),
 C01N(H01N), C01O(H01O), C01P(H01P), C01Q(H01Q), C01R(H01R), C01U(H01U),
 C01V(H01V), C01W(H01W), C1(H1), C2(H2), C3(H3), C5(H5)
3.b Idealised Me refined as rotating group:
 C00K(H00B,H00C,H00D), C00M(H00E,H00F,H00G), C013(H01A,H01B,H01C), C01K(H01F,
 H01G,H01H)
;
_olex2_submission_special_instructions 'No special instructions were received'

loop_
_space_group_symop_operation_xyz
'x, y, z'
'-x, -y, -z'

loop_
_atom_site_label
_atom_site_type_symbol
_atom_site_fract_x
_atom_site_fract_y
_atom_site_fract_z
_atom_site_U_iso_or_equiv
_atom_site_adp_type
_atom_site_occupancy
_atom_site_site_symmetry_order
_atom_site_calc_flag
_atom_site_refinement_flags_posn
_atom_site_refinement_flags_adp
_atom_site_refinement_flags_occupancy
_atom_site_disorder_assembly
_atom_site_disorder_group
N001 N 0.7637(6) 0.0284(5) 0.5054(2) 0.0569(15) Uani 1 1 d . . . . .
H001 H 0.7801 0.0604 0.5347 0.068 Uiso 1 1 calc R . . . .
N002 N 0.8364(6) 0.6823(5) 0.2370(2) 0.0593(15) Uani 1 1 d . . . . .
H002 H 0.8533 0.6620 0.2025 0.071 Uiso 1 1 calc R . . . .
O003 O 0.6979(6) -0.1402(5) 0.4723(2) 0.0897(17) Uani 1 1 d . . . . .
N004 N 0.7021(6) 0.5412(5) 0.7566(2) 0.0726(18) Uani 1 1 d . . . . .
H004 H 0.7219 0.5763 0.7259 0.087 Uiso 1 1 calc R . . . .
O005 O 0.7895(8) 0.8592(5) 0.2962(2) 0.110(2) Uani 1 1 d . . . . .
N006 N 0.7447(7) 0.2079(5) 0.6025(2) 0.0650(16) Uani 1 1 d . . . . .
N007 N 0.6912(7) -0.2730(5) 0.6605(2) 0.0705(17) Uani 1 1 d . . . . .
N008 N 0.8215(10) 1.5751(7) 1.1171(3) 0.0752(19) Uani 1 1 d . . . . .
N009 N 0.8029(8) 1.0885(7) 0.1227(3) 0.0799(19) Uani 1 1 d . . . . .
C00A C 0.7715(7) 0.2388(6) 0.4650(3) 0.0504(17) Uani 1 1 d . . . . .
H00A H 0.7548 0.2812 0.4995 0.060 Uiso 1 1 calc R . . . .
C00B C 0.7851(7) 0.3120(6) 0.4193(3) 0.0465(16) Uani 1 1 d . . . . .
C00C C 0.8032(7) 0.4734(6) 0.3553(3) 0.0488(16) Uani 1 1 d . . . . .
C00D C 0.8124(7) 0.2492(6) 0.3690(3) 0.0503(17) Uani 1 1 d . . . . .
O00E O 0.6467(8) 0.3646(6) 0.7940(2) 0.120(2) Uani 1 1 d . . . . .
C00F C 0.8184(8) 0.8108(6) 0.2518(3) 0.0580(19) Uani 1 1 d . . . . .
C00G C 0.8206(7) 0.3508(6) 0.3294(3) 0.0530(17) Uani 1 1 d . . . . .
N00H N 0.7348(7) 1.2062(6) 1.0133(2) 0.086(2) Uani 1 1 d . . . . .
H00H H 0.7392 1.1894 1.0470 0.103 Uiso 1 1 calc R . . . .
C00I C 0.7117(8) -0.1413(6) 0.5639(3) 0.0584(19) Uani 1 1 d . . . . .
C00J C 0.7768(7) 0.4628(5) 0.4153(3) 0.0492(16) Uani 1 1 d . . . . .
C00K C 0.9030(7) 0.4867(6) 0.4420(2) 0.0554(17) Uani 1 1 d . . . . .
H00B H 0.8905 0.4620 0.4792 0.083 Uiso 1 1 calc GR . . . .
H00C H 0.8874 0.5856 0.4407 0.083 Uiso 1 1 calc GR . . . .
H00D H 1.0116 0.4278 0.4230 0.083 Uiso 1 1 calc GR . . . .
C00L C 0.7831(7) 0.1007(6) 0.4584(3) 0.0536(18) Uani 1 1 d . . . . .
C00M C 0.6061(7) 0.5677(5) 0.4427(2) 0.0574(18) Uani 1 1 d . . . . .
H00E H 0.5238 0.5527 0.4266 0.086 Uiso 1 1 calc GR . . . .
H00F H 0.5979 0.6640 0.4379 0.086 Uiso 1 1 calc GR . . . .
H00G H 0.5893 0.5523 0.4809 0.086 Uiso 1 1 calc GR . . . .
C00N C 0.7230(8) -0.0836(6) 0.5099(3) 0.066(2) Uani 1 1 d . . . . .
C00O C 0.8085(7) 0.5865(6) 0.3273(3) 0.0554(18) Uani 1 1 d . . . . .
H00O H 0.7973 0.6706 0.3452 0.066 Uiso 1 1 calc R . . . .
C00P C 0.6940(8) 0.9772(6) 0.8422(3) 0.0558(18) Uani 1 1 d . . . . .
C00Q C 0.8100(7) 0.0385(6) 0.4079(3) 0.0586(18) Uani 1 1 d . . . . .
H00Q H 0.8179 -0.0551 0.4041 0.070 Uiso 1 1 calc R . . . .
O00R O 0.7492(9) 1.3579(5) 0.9543(2) 0.131(3) Uani 1 1 d . . . . .
C00S C 0.6973(7) 0.7526(6) 0.7967(3) 0.0628(19) Uani 1 1 d . . . . .
H00S H 0.6983 0.7899 0.7625 0.075 Uiso 1 1 calc R . . . .
C00T C 0.8257(8) 0.1130(6) 0.3626(3) 0.0610(19) Uani 1 1 d . . . . .
H00T H 0.8452 0.0704 0.3279 0.073 Uiso 1 1 calc R . . . .
C00U C 0.7082(8) 1.1101(7) 0.9274(3) 0.068(2) Uani 1 1 d . . . . .
H00U H 0.7080 1.1904 0.9090 0.081 Uiso 1 1 calc R . . . .
C00V C 0.6944(8) 0.8315(6) 0.8404(3) 0.0603(19) Uani 1 1 d . . . . .
C00W C 0.8185(8) 0.9062(7) 0.2063(3) 0.0625(19) Uani 1 1 d . . . . .
C00X C 0.7943(8) -0.1285(6) 0.6021(3) 0.0558(18) Uani 1 1 d . . . . .
H00X H 0.8599 -0.0759 0.5965 0.067 Uiso 1 1 calc R . . . .
C00Y C 0.7003(8) 0.9959(6) 0.9009(3) 0.0627(19) Uani 1 1 d . . . . .
C00Z C 0.7792(8) -0.1957(6) 0.6498(3) 0.0638(19) Uani 1 1 d . . . . .
H00Z H 0.8356 -0.1853 0.6763 0.077 Uiso 1 1 calc R . . . .
C010 C 0.7266(8) 1.0499(7) 0.2149(3) 0.065(2) Uani 1 1 d . . . . .
H010 H 0.6681 1.0890 0.2495 0.078 Uiso 1 1 calc R . . . .
C011 C 0.8311(7) 0.5730(6) 0.2715(3) 0.0557(17) Uani 1 1 d . . . . .
C012 C 0.7460(10) 1.3238(7) 0.9978(3) 0.072(2) Uani 1 1 d . . . . .
C013 C 0.5392(8) 1.0851(5) 0.8276(3) 0.0639(19) Uani 1 1 d . . . . .
H01A H 0.5360 1.0668 0.7903 0.096 Uiso 1 1 calc GR . . . .
H01B H 0.5368 1.1795 0.8324 0.096 Uiso 1 1 calc GR . . . .
H01C H 0.4453 1.0783 0.8508 0.096 Uiso 1 1 calc GR . . . .
C014 C 0.6179(8) -0.2210(6) 0.5737(3) 0.066(2) Uani 1 1 d . . . . .
H014 H 0.5602 -0.2331 0.5479 0.079 Uiso 1 1 calc R . . . .
C015 C 0.6118(8) -0.2819(7) 0.6225(3) 0.074(2) Uani 1 1 d . . . . .
H015 H 0.5458 -0.3339 0.6293 0.089 Uiso 1 1 calc R . . . .
C016 C 0.8441(9) 0.3373(6) 0.2743(3) 0.074(2) Uani 1 1 d . . . . .
H016 H 0.8558 0.2528 0.2566 0.088 Uiso 1 1 calc R . . . .
C017 C 0.6091(8) 0.2803(6) 0.6937(3) 0.069(2) Uani 1 1 d . . . . .
H017 H 0.5295 0.2769 0.7225 0.083 Uiso 1 1 calc R . . . .
C018 C 0.9084(9) 0.8566(7) 0.1555(3) 0.070(2) Uani 1 1 d . . . . .
H018 H 0.9760 0.7600 0.1481 0.084 Uiso 1 1 calc R . . . .
C019 C 0.6989(8) 0.6183(7) 0.8027(3) 0.070(2) Uani 1 1 d . . . . .
C01A C 0.7218(9) 1.1351(8) 0.1725(4) 0.075(2) Uani 1 1 d . . . . .
H01J H 0.6571 1.2325 0.1790 0.089 Uiso 1 1 calc R . . . .
C01B C 0.8159(8) 0.3560(6) 0.6560(3) 0.068(2) Uani 1 1 d . . . . .
H01D H 0.8822 0.4065 0.6576 0.081 Uiso 1 1 calc R . . . .
C01C C 0.6332(9) 0.2100(6) 0.6457(3) 0.074(2) Uani 1 1 d . . . . .
H01E H 0.5677 0.1596 0.6424 0.089 Uiso 1 1 calc R . . . .
C01D C 0.7004(9) 0.3563(6) 0.7004(3) 0.070(2) Uani 1 1 d . . . . .
C01E C 0.7729(9) 1.4076(7) 1.0405(3) 0.064(2) Uani 1 1 d . . . . .
C01F C 0.8499(8) 0.4497(7) 0.2457(3) 0.071(2) Uani 1 1 d . . . . .
H01K H 0.8672 0.4421 0.2079 0.086 Uiso 1 1 calc R . . . .
C01G C 0.6796(10) 0.4249(8) 0.7540(4) 0.083(2) Uani 1 1 d . . . . .
C01H C 0.8977(10) 0.9508(9) 0.1157(3) 0.080(2) Uani 1 1 d . . . . .
H01L H 0.9613 0.9158 0.0813 0.096 Uiso 1 1 calc R . . . .
C01I C 0.8297(9) 0.2806(7) 0.6105(3) 0.078(2) Uani 1 1 d . . . . .
H01I H 0.9098 0.2806 0.5813 0.094 Uiso 1 1 calc R . . . .
C01J C 0.7164(9) 1.1021(7) 0.9818(3) 0.078(2) Uani 1 1 d . . . . .
C01K C 0.8404(8) 0.9880(7) 0.8049(3) 0.083(2) Uani 1 1 d . . . . .
H01F H 0.9405 0.9192 0.8140 0.125 Uiso 1 1 calc GR . . . .
H01G H 0.8378 1.0826 0.8093 0.125 Uiso 1 1 calc GR . . . .
H01H H 0.8358 0.9690 0.7678 0.125 Uiso 1 1 calc GR . . . .
C01L C 0.6942(10) 0.7769(7) 0.8898(3) 0.090(3) Uani 1 1 d . . . . .
C01M C 0.6967(10) 0.8796(7) 0.9276(3) 0.090(3) Uani 1 1 d . . . . .
C01N C 0.6968(11) 0.5635(8) 0.8527(4) 0.104(3) Uani 1 1 d . . . . .
H01N H 0.6973 0.4722 0.8569 0.125 Uiso 1 1 calc R . . . .
C01O C 0.6939(13) 0.6438(8) 0.8968(4) 0.130(4) Uani 1 1 d . . . . .
H01O H 0.6917 0.6078 0.9312 0.156 Uiso 1 1 calc R . . . .
C01P C 0.7089(13) 0.9871(9) 1.0089(4) 0.128(4) Uani 1 1 d . . . . .
H01P H 0.7095 0.9856 1.0462 0.153 Uiso 1 1 calc R . . . .
C01Q C 0.7007(13) 0.8745(9) 0.9827(4) 0.137(4) Uani 1 1 d . . . . .
H01Q H 0.6979 0.7955 1.0015 0.164 Uiso 1 1 calc R . . . .
C01R C 0.6690(17) 1.4497(13) 1.0922(6) 0.060(4) Uani 0.5 1 d . . P A 1
H01R H 0.5821 1.4202 1.1011 0.072 Uiso 0.5 1 calc R . P A 1
C01U C 0.9034(17) 1.3410(13) 1.0688(5) 0.063(4) Uani 0.5 1 d . . P A -1
H01U H 0.9720 1.2445 1.0619 0.075 Uiso 0.5 1 calc R . P A -1
C01V C 0.9247(19) 1.4233(15) 1.1062(6) 0.079(5) Uani 0.5 1 d . . P A -1
H01V H 1.0090 1.3813 1.1259 0.095 Uiso 0.5 1 calc R . P A -1
C01W C 0.6939(19) 1.5329(13) 1.1292(7) 0.070(4) Uani 0.5 1 d . . P A 1
H01W H 0.6234 1.5607 1.1629 0.084 Uiso 0.5 1 calc R . P A 1
C1 C 0.898(2) 1.5548(14) 1.0686(7) 0.072(4) Uani 0.5 1 d . . P A 1
H1 H 0.9729 1.5975 1.0595 0.086 Uiso 0.5 1 calc R . P A 1
C2 C 0.8809(19) 1.4785(13) 1.0294(6) 0.072(4) Uani 0.5 1 d . . P A 1
H2 H 0.9407 1.4716 0.9944 0.086 Uiso 0.5 1 calc R . P A 1
C3 C 0.680(2) 1.5380(16) 1.0509(7) 0.087(5) Uani 0.5 1 d . . P A -1
H3 H 0.5893 1.5837 1.0341 0.104 Uiso 0.5 1 calc R . P A -1
C5 C 0.721(2) 1.6067(17) 1.0884(8) 0.084(5) Uani 0.5 1 d . . P A -1
H5 H 0.6529 1.7038 1.0929 0.101 Uiso 0.5 1 calc R . P A -1

loop_
_atom_site_aniso_label
_atom_site_aniso_U_11
_atom_site_aniso_U_22
_atom_site_aniso_U_33
_atom_site_aniso_U_23
_atom_site_aniso_U_13
_atom_site_aniso_U_12
N001 0.072(4) 0.042(3) 0.054(4) -0.002(3) -0.018(3) -0.017(3)
N002 0.067(4) 0.059(3) 0.049(4) 0.000(3) -0.012(3) -0.021(3)
O003 0.142(5) 0.076(3) 0.075(4) 0.005(3) -0.027(3) -0.065(3)
N004 0.092(5) 0.055(3) 0.071(5) -0.011(3) -0.015(3) -0.029(3)
O005 0.220(7) 0.073(3) 0.064(4) 0.018(3) -0.045(4) -0.079(4)
N006 0.071(4) 0.054(3) 0.069(5) 0.003(3) -0.013(4) -0.023(3)
N007 0.079(4) 0.057(3) 0.081(5) 0.009(3) -0.009(4) -0.034(3)
N008 0.104(6) 0.077(4) 0.056(5) 0.001(4) -0.013(5) -0.048(4)
N009 0.106(6) 0.094(5) 0.068(5) 0.030(4) -0.036(4) -0.061(4)
C00A 0.050(4) 0.046(3) 0.049(5) -0.010(3) -0.017(3) -0.008(3)
C00B 0.052(4) 0.045(3) 0.042(4) 0.001(3) -0.017(3) -0.016(3)
C00C 0.046(4) 0.047(3) 0.050(5) 0.004(3) -0.019(3) -0.010(3)
C00D 0.056(4) 0.037(3) 0.055(5) -0.006(3) -0.018(4) -0.012(3)
O00E 0.217(7) 0.093(4) 0.078(5) -0.004(3) -0.009(4) -0.099(4)
C00F 0.096(5) 0.052(4) 0.042(5) 0.004(4) -0.025(4) -0.042(4)
C00G 0.063(4) 0.045(3) 0.049(5) -0.005(3) -0.018(4) -0.016(3)
N00H 0.137(6) 0.096(5) 0.056(4) 0.006(3) -0.030(4) -0.076(4)
C00I 0.064(5) 0.042(4) 0.066(6) 0.001(3) -0.016(4) -0.015(3)
C00J 0.048(4) 0.046(3) 0.050(5) -0.004(3) -0.017(3) -0.012(3)
C00K 0.060(4) 0.047(3) 0.061(5) 0.003(3) -0.021(4) -0.019(3)
C00L 0.056(4) 0.046(4) 0.058(5) 0.000(4) -0.024(4) -0.013(3)
C00M 0.059(4) 0.042(3) 0.066(5) 0.001(3) -0.011(4) -0.015(3)
C00N 0.078(5) 0.040(4) 0.077(7) -0.003(4) -0.024(5) -0.017(3)
C00O 0.047(4) 0.055(4) 0.059(5) -0.005(4) -0.010(4) -0.015(3)
C00P 0.066(5) 0.051(4) 0.054(5) -0.006(3) -0.009(4) -0.027(3)
C00Q 0.070(5) 0.043(3) 0.064(5) 0.000(4) -0.022(4) -0.020(3)
O00R 0.287(9) 0.082(4) 0.076(5) 0.025(3) -0.093(5) -0.101(5)
C00S 0.070(5) 0.053(4) 0.066(5) 0.000(3) -0.017(4) -0.023(3)
C00T 0.075(5) 0.052(4) 0.053(5) -0.009(3) -0.022(4) -0.017(3)
C00U 0.077(5) 0.065(4) 0.066(6) 0.009(4) -0.024(4) -0.028(4)
C00V 0.079(5) 0.048(4) 0.058(5) 0.002(4) -0.032(4) -0.021(3)
C00W 0.071(5) 0.069(5) 0.051(5) 0.002(4) -0.014(4) -0.031(4)
C00X 0.063(5) 0.041(3) 0.062(5) 0.005(3) -0.015(4) -0.017(3)
C00Y 0.072(5) 0.050(4) 0.070(6) 0.001(4) -0.018(4) -0.027(3)
C00Z 0.067(5) 0.055(4) 0.062(6) 0.002(4) -0.014(4) -0.015(4)
C010 0.077(5) 0.059(4) 0.067(6) 0.014(4) -0.023(4) -0.032(4)
C011 0.058(5) 0.053(4) 0.050(5) 0.008(4) -0.011(4) -0.015(3)
C012 0.125(7) 0.050(4) 0.050(6) 0.002(4) -0.023(5) -0.043(4)
C013 0.079(5) 0.046(3) 0.070(5) 0.009(3) -0.025(4) -0.024(4)
C014 0.072(5) 0.056(4) 0.073(6) 0.011(4) -0.023(4) -0.025(4)
C015 0.064(5) 0.075(5) 0.088(7) 0.010(5) -0.015(5) -0.033(4)
C016 0.110(6) 0.045(4) 0.063(6) -0.002(4) -0.034(5) -0.020(4)
C017 0.081(5) 0.048(4) 0.078(6) -0.004(4) -0.017(4) -0.024(4)
C018 0.077(5) 0.077(5) 0.073(6) 0.019(5) -0.027(5) -0.045(4)
C019 0.082(5) 0.051(4) 0.084(7) 0.009(4) -0.037(5) -0.026(4)
C01A 0.084(6) 0.079(5) 0.075(7) 0.019(5) -0.030(5) -0.042(4)
C01B 0.070(5) 0.051(4) 0.081(6) -0.001(4) -0.007(5) -0.024(4)
C01C 0.091(6) 0.041(4) 0.094(7) 0.001(4) -0.033(5) -0.024(4)
C01D 0.083(6) 0.047(4) 0.082(6) -0.009(4) -0.026(5) -0.023(4)
C01E 0.075(5) 0.060(4) 0.061(6) 0.004(4) -0.015(5) -0.030(4)
C01F 0.100(6) 0.057(4) 0.047(5) -0.005(4) -0.012(4) -0.021(4)
C01G 0.114(7) 0.067(5) 0.083(7) 0.014(5) -0.028(6) -0.049(5)
C01H 0.100(7) 0.094(6) 0.066(6) 0.008(5) -0.021(5) -0.058(5)
C01I 0.083(6) 0.067(5) 0.081(7) -0.011(4) -0.013(5) -0.025(4)
C01J 0.110(6) 0.075(5) 0.073(6) 0.018(4) -0.039(5) -0.053(5)
C01K 0.080(6) 0.088(5) 0.085(6) -0.026(4) 0.004(5) -0.044(4)
C01L 0.154(8) 0.058(4) 0.082(7) 0.016(4) -0.071(6) -0.048(5)
C01M 0.144(8) 0.069(5) 0.085(7) 0.021(5) -0.059(6) -0.055(5)
C01N 0.184(9) 0.063(5) 0.096(7) 0.027(5) -0.080(7) -0.058(5)
C01O 0.253(12) 0.071(5) 0.122(9) 0.045(5) -0.114(8) -0.093(7)
C01P 0.243(12) 0.117(7) 0.089(7) 0.034(6) -0.080(7) -0.121(8)
C01Q 0.287(14) 0.115(7) 0.088(8) 0.050(6) -0.100(8) -0.139(8)
C01R 0.074(10) 0.055(8) 0.053(11) 0.008(8) -0.014(9) -0.025(7)
C01U 0.069(10) 0.061(8) 0.056(10) 0.004(7) -0.007(8) -0.025(7)
C01V 0.111(13) 0.075(10) 0.075(12) 0.013(9) -0.024(10) -0.061(10)
C01W 0.089(13) 0.049(8) 0.077(13) 0.012(8) -0.035(10) -0.025(8)
C1 0.096(14) 0.075(10) 0.049(12) -0.005(8) -0.017(10) -0.037(9)
C2 0.119(14) 0.070(9) 0.043(10) 0.008(7) -0.018(9) -0.053(10)
C3 0.090(14) 0.084(12) 0.073(14) -0.028(10) -0.031(10) -0.012(10)
C5 0.102(16) 0.075(11) 0.062(14) -0.024(10) -0.013(13) -0.021(10)

loop_
_atom_type_symbol
_atom_type_description
_atom_type_scat_dispersion_real
_atom_type_scat_dispersion_imag
_atom_type_scat_source
C C 0.0181 0.0091 'International Tables Vol C Tables 4.2.6.8 and 6.1.1.4'
H H 0.0000 0.0000 'International Tables Vol C Tables 4.2.6.8 and 6.1.1.4'
N N 0.0311 0.0180 'International Tables Vol C Tables 4.2.6.8 and 6.1.1.4'
O O 0.0492 0.0322 'International Tables Vol C Tables 4.2.6.8 and 6.1.1.4'

loop_
_geom_angle_atom_site_label_1
_geom_angle_atom_site_label_2
_geom_angle_atom_site_label_3
_geom_angle
_geom_angle_site_symmetry_1
_geom_angle_site_symmetry_3
_geom_angle_publ_flag
C00N N001 C00L 127.2(6) . . ?
C00F N002 C011 126.9(6) . . ?
C01G N004 C019 128.3(7) . . ?
C01I N006 C01C 113.9(6) . . ?
C015 N007 C00Z 115.4(6) . . ?
C01W N008 C01V 85.5(8) . . ?
C1 N008 C01V 71.2(9) . . ?
C1 N008 C01W 117.9(11) . . ?
C5 N008 C01V 107.9(10) . . ?
C5 N008 C01W 61.0(10) . . ?
C5 N008 C1 72.7(11) . . ?
C01A N009 C01H 116.1(7) . . ?
C00B C00A C00L 118.2(6) . . ?
C00A C00B C00J 128.6(5) . . ?
C00D C00B C00A 120.8(5) . . ?
C00D C00B C00J 110.6(6) . . ?
C00G C00C C00J 110.9(6) . . ?
C00O C00C C00G 121.4(6) . . ?
C00O C00C C00J 127.6(5) . . ?
C00B C00D C00G 108.4(5) . . ?
C00T C00D C00B 121.0(6) . . ?
C00T C00D C00G 130.6(6) . . ?
N002 C00F C00W 114.6(6) . . ?
O005 C00F N002 126.6(7) . . ?
O005 C00F C00W 118.5(6) . . ?
C00C C00G C00D 109.2(6) . . ?
C00C C00G C016 121.0(6) . . ?
C016 C00G C00D 129.8(5) . . ?
C012 N00H C01J 127.8(6) . . ?
C00X C00I C00N 124.4(6) . . ?
C00X C00I C014 118.8(7) . . ?
C014 C00I C00N 116.6(7) . . ?
C00B C00J C00M 109.4(5) . . ?
C00C C00J C00B 100.8(5) . . ?
C00C C00J C00K 113.9(5) . . ?
C00C C00J C00M 111.5(5) . . ?
C00K C00J C00B 112.7(5) . . ?
C00K C00J C00M 108.3(5) . . ?
C00A C00L N001 117.7(6) . . ?
C00Q C00L N001 121.6(5) . . ?
C00Q C00L C00A 120.7(6) . . ?
N001 C00N C00I 116.9(6) . . ?
O003 C00N N001 123.6(7) . . ?
O003 C00N C00I 119.5(6) . . ?
C00C C00O C011 117.5(6) . . ?
C00V C00P C00Y 100.7(5) . . ?
C00V C00P C013 110.9(5) . . ?
C00V C00P C01K 112.8(5) . . ?
C00Y C00P C013 111.6(5) . . ?
C00Y C00P C01K 112.0(5) . . ?
C013 C00P C01K 108.8(6) . . ?
C00L C00Q C00T 120.2(6) . . ?
C00V C00S C019 120.2(7) . . ?
C00D C00T C00Q 119.1(6) . . ?
C00Y C00U C01J 117.9(6) . . ?
C00S C00V C00P 128.4(7) . . ?
C01L C00V C00P 111.9(6) . . ?
C01L C00V C00S 119.7(6) . . ?
C010 C00W C00F 119.7(7) . . ?
C018 C00W C00F 122.7(6) . . ?
C018 C00W C010 117.6(7) . . ?
C00I C00X C00Z 118.0(6) . . ?
C00U C00Y C00P 128.3(6) . . ?
C01M C00Y C00P 110.1(6) . . ?
C01M C00Y C00U 121.6(7) . . ?
N007 C00Z C00X 124.8(7) . . ?
C01A C010 C00W 119.2(7) . . ?
C00O C011 N002 124.0(6) . . ?
C01F C011 N002 115.1(6) . . ?
C01F C011 C00O 120.9(6) . . ?
N00H C012 C01E 114.5(7) . . ?
O00R C012 N00H 124.4(7) . . ?
O00R C012 C01E 120.8(7) . . ?
C015 C014 C00I 117.9(7) . . ?
N007 C015 C014 125.1(7) . . ?
C01F C016 C00G 118.3(6) . . ?
C01C C017 C01D 120.2(7) . . ?
C01H C018 C00W 118.9(7) . . ?
C00S C019 N004 118.1(7) . . ?
C01N C019 N004 121.7(6) . . ?
C01N C019 C00S 120.1(7) . . ?
N009 C01A C010 124.0(7) . . ?
C01I C01B C01D 117.9(7) . . ?
N006 C01C C017 124.1(7) . . ?
C017 C01D C01B 116.4(7) . . ?
C017 C01D C01G 119.4(8) . . ?
C01B C01D C01G 124.1(7) . . ?
C01R C01E C012 123.2(8) . . ?
C01U C01E C012 119.6(8) . . ?
C01U C01E C01R 86.7(9) . . ?
C2 C01E C012 122.4(8) . . ?
C2 C01E C01R 113.0(9) . . ?
C2 C01E C01U 72.5(8) . . ?
C3 C01E C012 119.7(9) . . ?
C3 C01E C01R 61.5(9) . . ?
C3 C01E C01U 120.7(10) . . ?
C3 C01E C2 76.3(10) . . ?
C011 C01F C016 120.9(6) . . ?
N004 C01G C01D 118.9(7) . . ?
O00E C01G N004 123.5(8) . . ?
O00E C01G C01D 117.6(7) . . ?
N009 C01H C018 124.1(8) . . ?
N006 C01I C01B 127.5(8) . . ?
C00U C01J N00H 124.3(7) . . ?
C01P C01J N00H 115.2(7) . . ?
C01P C01J C00U 120.5(7) . . ?
C00V C01L C01M 108.1(6) . . ?
C00V C01L C01O 121.0(7) . . ?
C01O C01L C01M 130.9(8) . . ?
C00Y C01M C01L 109.2(7) . . ?
C00Y C01M C01Q 119.9(7) . . ?
C01Q C01M C01L 130.9(7) . . ?
C019 C01N C01O 119.4(7) . . ?
C01L C01O C01N 119.4(8) . . ?
C01Q C01P C01J 121.4(8) . . ?
C01P C01Q C01M 118.6(7) . . ?
C01E C01R C01U 46.5(6) . . ?
C01E C01R C5 84.9(10) . . ?
C01W C01R C01E 121.1(13) . . ?
C01W C01R C01U 92.4(11) . . ?
C01W C01R C3 92.7(12) . . ?
C01W C01R C5 45.4(9) . . ?
C3 C01R C01E 53.8(9) . . ?
C3 C01R C01U 87.2(11) . . ?
C3 C01R C5 47.6(9) . . ?
C5 C01R C01U 85.4(9) . . ?
C01E C01U C01R 46.8(6) . . ?
C01E C01U C2 53.7(7) . . ?
C01V C01U C01E 117.0(12) . . ?
C01V C01U C01R 86.4(10) . . ?
C01V C01U C2 85.1(10) . . ?
C2 C01U C01R 81.2(9) . . ?
N008 C01V C01W 45.1(6) . . ?
N008 C01V C1 48.6(7) . . ?
C01U C01V N008 122.7(13) . . ?
C01U C01V C01W 94.1(11) . . ?
C01U C01V C1 94.0(12) . . ?
C1 C01V C01W 79.1(10) . . ?
N008 C01W C01R 120.1(15) . . ?
N008 C01W C01V 49.4(7) . . ?
N008 C01W C3 88.4(11) . . ?
C01R C01W C01V 87.1(10) . . ?
C01R C01W C3 43.9(8) . . ?
C01V C01W C3 86.5(10) . . ?
C5 C01W N008 53.2(10) . . ?
C5 C01W C01R 86.4(15) . . ?
C5 C01W C01V 81.5(13) . . ?
C5 C01W C3 42.9(11) . . ?
N008 C1 C01V 60.2(9) . . ?
N008 C1 C2 126.0(15) . . ?
N008 C1 C5 51.5(9) . . ?
C2 C1 C01V 89.2(11) . . ?
C2 C1 C5 88.8(14) . . ?
C5 C1 C01V 89.7(13) . . ?
C01E C2 C01U 53.8(7) . . ?
C01E C2 C3 47.9(7) . . ?
C01E C2 C5 80.7(10) . . ?
C01U C2 C5 89.7(10) . . ?
C1 C2 C01E 120.2(13) . . ?
C1 C2 C01U 91.6(11) . . ?
C1 C2 C3 91.8(12) . . ?
C1 C2 C5 48.5(10) . . ?
C3 C2 C01U 88.8(11) . . ?
C3 C2 C5 43.4(8) . . ?
C01E C3 C01R 64.8(10) . . ?
C01E C3 C01W 93.8(11) . . ?
C01E C3 C2 55.9(8) . . ?
C01E C3 C5 114.9(14) . . ?
C01R C3 C01W 43.4(8) . . ?
C01R C3 C2 101.7(12) . . ?
C2 C3 C01W 94.6(10) . . ?
C5 C3 C01R 83.9(14) . . ?
C5 C3 C01W 40.8(10) . . ?
C5 C3 C2 79.8(12) . . ?
N008 C5 C01R 100.6(13) . . ?
N008 C5 C01W 65.7(13) . . ?
N008 C5 C1 55.7(11) . . ?
N008 C5 C2 91.0(12) . . ?
N008 C5 C3 136.6(16) . . ?
C01R C5 C2 77.2(8) . . ?
C01W C5 C01R 48.2(10) . . ?
C01W C5 C1 108.6(17) . . ?
C01W C5 C2 109.7(12) . . ?
C01W C5 C3 96.3(17) . . ?
C1 C5 C01R 106.6(11) . . ?
C1 C5 C2 42.8(8) . . ?
C3 C5 C01R 48.5(10) . . ?
C3 C5 C1 99.5(14) . . ?
C3 C5 C2 56.8(10) . . ?

loop_
_geom_bond_atom_site_label_1
_geom_bond_atom_site_label_2
_geom_bond_distance
_geom_bond_site_symmetry_2
_geom_bond_publ_flag
N001 C00L 1.427(7) . ?
N001 C00N 1.349(7) . ?
N002 C00F 1.329(7) . ?
N002 C011 1.436(7) . ?
O003 C00N 1.230(7) . ?
N004 C019 1.419(8) . ?
N004 C01G 1.305(8) . ?
O005 C00F 1.187(7) . ?
N006 C01C 1.357(8) . ?
N006 C01I 1.316(8) . ?
N007 C00Z 1.337(7) . ?
N007 C015 1.330(8) . ?
N008 C01V 1.486(15) . ?
N008 C01W 1.385(17) . ?
N008 C1 1.285(16) . ?
N008 C5 1.218(18) . ?
N009 C01A 1.342(8) . ?
N009 C01H 1.346(8) . ?
C00A C00B 1.396(8) . ?
C00A C00L 1.404(7) . ?
C00B C00D 1.383(7) . ?
C00B C00J 1.539(7) . ?
C00C C00G 1.379(7) . ?
C00C C00J 1.517(8) . ?
C00C C00O 1.378(8) . ?
C00D C00G 1.464(8) . ?
C00D C00T 1.379(7) . ?
O00E C01G 1.243(8) . ?
C00F C00W 1.514(9) . ?
C00G C016 1.385(8) . ?
N00H C012 1.314(8) . ?
N00H C01J 1.430(8) . ?
C00I C00N 1.496(9) . ?
C00I C00X 1.369(8) . ?
C00I C014 1.398(8) . ?
C00J C00K 1.535(7) . ?
C00J C00M 1.556(7) . ?
C00L C00Q 1.386(8) . ?
C00O C011 1.403(8) . ?
C00P C00V 1.511(7) . ?
C00P C00Y 1.525(9) . ?
C00P C013 1.527(8) . ?
C00P C01K 1.543(8) . ?
C00Q C00T 1.400(8) . ?
O00R C012 1.158(7) . ?
C00S C00V 1.379(8) . ?
C00S C019 1.395(8) . ?
C00U C00Y 1.402(8) . ?
C00U C01J 1.403(9) . ?
C00V C01L 1.375(9) . ?
C00W C010 1.394(8) . ?
C00W C018 1.392(9) . ?
C00X C00Z 1.406(8) . ?
C00Y C01M 1.387(9) . ?
C010 C01A 1.384(9) . ?
C011 C01F 1.380(8) . ?
C012 C01E 1.512(9) . ?
C014 C015 1.390(9) . ?
C016 C01F 1.381(8) . ?
C017 C01C 1.373(8) . ?
C017 C01D 1.384(8) . ?
C018 C01H 1.388(9) . ?
C019 C01N 1.389(9) . ?
C01B C01D 1.406(9) . ?
C01B C01I 1.366(9) . ?
C01D C01G 1.496(10) . ?
C01E C01R 1.444(15) . ?
C01E C01U 1.437(14) . ?
C01E C2 1.436(15) . ?
C01E C3 1.287(15) . ?
C01J C01P 1.390(9) . ?
C01L C01M 1.456(9) . ?
C01L C01O 1.391(9) . ?
C01M C01Q 1.411(10) . ?
C01N C01O 1.397(10) . ?
C01P C01Q 1.386(10) . ?
C01R C01U 1.98(2) . ?
C01R C01W 1.391(17) . ?
C01R C3 1.403(19) . ?
C01R C5 1.86(2) . ?
C01U C01V 1.375(16) . ?
C01U C2 1.700(17) . ?
C01V C01W 1.95(2) . ?
C01V C1 1.621(19) . ?
C01W C3 2.02(2) . ?
C01W C5 1.33(2) . ?
C1 C2 1.347(17) . ?
C1 C5 1.48(2) . ?
C2 C3 1.69(2) . ?
C2 C5 1.98(2) . ?
C3 C5 1.38(2) . ?
